data_4088913
loop_
_publ_author_name
'de Aguiar, Sara R. M. M.'
'St\"oger, Berthold'
'Pittenauer, Ernst'
'Allmaier, G\"unter'
'Veiros, Luis F.'
'Kirchner, Karl'

_publ_section_title
;
 Arene C--H Bond Coordination versus C--H Bond Cleavage in Low-Valent
 Group 6 Carbonyl Pincer Complexes
;
_journal_issue 17
_journal_name_full Organometallics
_journal_page_first 3032
_journal_paper_doi 10.1021/acs.organomet.6b00563
_journal_volume 35
_journal_year 2016
_chemical_formula_sum 'C23 H38 N2 O3 P2 W'
_chemical_formula_weight 636.4
_space_group_IT_number 62
_space_group_name_Hall '-P 2ac 2n'
_space_group_name_H-M_alt 'P n m a'
_symmetry_cell_setting orthorhombic
_symmetry_Int_Tables_number 62
_symmetry_space_group_name_Hall '-P 2ac 2n'
_symmetry_space_group_name_H-M 'P n m a'
_audit_creation_method 'Jana2006 Version : 31/01/2016'
_cell_angle_alpha 90
_cell_angle_beta 90
_cell_angle_gamma 90
_cell_formula_units_Z 4
_cell_length_a 18.784(13)
_cell_length_b 12.325(8)
_cell_length_c 11.039(7)
_cell_measurement_reflns_used 9670
_cell_measurement_temperature 100
_cell_measurement_theta_max 34.7
_cell_measurement_theta_min 2.5
_cell_volume 2556(3)
_diffrn_ambient_temperature 100
_diffrn_measured_fraction_theta_full 1
_diffrn_measured_fraction_theta_max 1
_diffrn_measurement_device 'four-circle diffractometer'
_diffrn_measurement_device_type 'Bruker KAPPA APEX II CCD'
_diffrn_measurement_method '\w- and \f-scans'
_diffrn_radiation_monochromator graphite
_diffrn_radiation_probe x-ray
_diffrn_radiation_source 'X-ray tube'
_diffrn_radiation_type 'Mo K\a'
_diffrn_radiation_wavelength 0.71073
_diffrn_reflns_av_R_equivalents 0.0303
_diffrn_reflns_av_unetI/netI 0.013
_diffrn_reflns_limit_h_max 30
_diffrn_reflns_limit_h_min -30
_diffrn_reflns_limit_k_max 19
_diffrn_reflns_limit_k_min -19
_diffrn_reflns_limit_l_max 17
_diffrn_reflns_limit_l_min -17
_diffrn_reflns_number 69562
_diffrn_reflns_theta_full 34.97
_diffrn_reflns_theta_max 34.97
_diffrn_reflns_theta_min 2.14
_exptl_absorpt_coefficient_mu 4.671
_exptl_absorpt_correction_T_max 0.83
_exptl_absorpt_correction_T_min 0.36
_exptl_absorpt_correction_type multi-scan
_exptl_absorpt_process_details SADABS
_exptl_crystal_colour 'translucent pale red'
_exptl_crystal_density_diffrn 1.654
_exptl_crystal_description irregular
_exptl_crystal_F_000 1272
_exptl_crystal_size_max 0.35
_exptl_crystal_size_mid 0.19
_exptl_crystal_size_min 0.04
_refine_diff_density_max 0.70
_refine_diff_density_min -0.46
_refine_ls_extinction_method none
_refine_ls_goodness_of_fit_gt 1.31
_refine_ls_goodness_of_fit_ref 1.29
_refine_ls_hydrogen_treatment mixed
_refine_ls_number_constraints 95
_refine_ls_number_parameters 181
_refine_ls_number_reflns 5803
_refine_ls_number_restraints 2
_refine_ls_R_factor_all 0.0184
_refine_ls_R_factor_gt 0.0136
_refine_ls_shift/su_max 0.0446
_refine_ls_shift/su_mean 0.0011
_refine_ls_structure_factor_coef F
_refine_ls_weighting_details w=1/(\s^2^(F)+0.0001F^2^)
_refine_ls_weighting_scheme sigma
_refine_ls_wR_factor_gt 0.0185
_refine_ls_wR_factor_ref 0.0193
_reflns_number_gt 5117
_reflns_number_total 5803
_reflns_threshold_expression I>3\s(I)
_cod_data_source_file om6b00563_si_001.cif
_cod_data_source_block W_PCP_CO_H
_cod_depositor_comments
;
The following automatic conversions were performed:

data item '_diffrn_radiation_probe' value 'X-ray' was changed to
'x-ray' in accordance with the
/home/saulius/struct/COD-crude-data/automatic-downloads/DataCite-retrospective/ACS/depositions/lib/dictionaries/cif_core.dic
dictionary named 'cif_core.dic' version 2.4.2 last updated on
2011-04-26.

Automatic conversion script
Id: cif_fix_values 6909 2019-04-08 15:41:33Z antanas 
;
_cod_original_sg_symbol_Hall '-P -2xabc;-2yb;-2zac'
_cod_original_formula_sum 'C23 H38 N2 O3 P2 W1'
_cod_database_code 4088913

loop_
_space_group_symop_id
_space_group_symop_operation_xyz
1 x,y,z
2 -x+1/2,-y,z+1/2
3 -x,y+1/2,-z
4 x+1/2,-y+1/2,-z+1/2
5 -x,-y,-z
6 x+1/2,y,-z+1/2
7 x,-y+1/2,z
8 -x+1/2,y+1/2,z+1/2

loop_
_atom_site_label
_atom_site_type_symbol
_atom_site_fract_x
_atom_site_fract_y
_atom_site_fract_z
_atom_site_adp_type
_atom_site_U_iso_or_equiv
_atom_site_site_symmetry_multiplicity
_atom_site_occupancy
_atom_site_calc_flag
W1 W 0.359936(3) 0.25 0.085172(4) Uani 0.009153(16) 4 1 d
P1 P 0.48581(2) 0.25 0.15776(3) Uani 0.01068(8) 4 1 d
P2 P 0.27204(2) 0.25 -0.08240(3) Uani 0.01262(9) 4 1 d
O1 O 0.35228(5) -0.00761(8) 0.11115(9) Uani 0.0229(3) 8 1 d
O2 O 0.31401(11) 0.25 0.36404(16) Uani 0.0225(5) 4 0.676(3) d
N1 N 0.53642(7) 0.25 0.03093(11) Uani 0.0130(3) 4 1 d
N2 N 0.31990(8) 0.25 -0.21237(12) Uani 0.0186(4) 4 1 d
C1 C 0.42659(8) 0.25 -0.08595(11) Uani 0.0110(3) 4 1 d
C2 C 0.50201(8) 0.25 -0.08341(12) Uani 0.0110(3) 4 1 d
C3 C 0.54375(9) 0.25 -0.18943(13) Uani 0.0156(4) 4 1 d
C4 C 0.51027(9) 0.25 -0.30217(14) Uani 0.0182(4) 4 1 d
C5 C 0.43626(9) 0.25 -0.31111(14) Uani 0.0168(4) 4 1 d
C6 C 0.39549(8) 0.25 -0.20367(13) Uani 0.0119(3) 4 1 d
C7 C 0.52082(6) 0.13191(9) 0.24618(10) Uani 0.0177(3) 8 1 d
C8 C 0.53331(7) 0.03181(10) 0.16475(12) Uani 0.0242(3) 8 1 d
C9 C 0.47320(8) 0.10061(11) 0.35411(11) Uani 0.0276(4) 8 1 d
C10 C 0.21136(7) 0.13056(10) -0.10154(10) Uani 0.0203(3) 8 1 d
C11 C 0.25231(9) 0.03128(11) -0.14912(13) Uani 0.0317(4) 8 1 d
C12 C 0.17006(8) 0.10137(12) 0.01442(13) Uani 0.0310(4) 8 1 d
C13 C 0.61478(8) 0.25 0.03840(15) Uani 0.0166(4) 4 1 d
C14 C 0.28555(10) 0.25 -0.33164(15) Uani 0.0292(5) 4 1 d
C15 C 0.35717(5) 0.08473(10) 0.09495(9) Uani 0.0135(3) 8 1 d
C16 C 0.33213(13) 0.25 0.26359(19) Uani 0.0147(5) 4 0.676(3) d
H1c3 H 0.594763 0.25 -0.184116 Uiso 0.0187 4 1 d
H1c4 H 0.538567 0.25 -0.374586 Uiso 0.0218 4 1 d
H1c5 H 0.413414 0.25 -0.388913 Uiso 0.0202 4 1 d
H1c7 H 0.565652 0.155714 0.278377 Uiso 0.0213 8 1 d
H1c8 H 0.56745 0.049441 0.103103 Uiso 0.029 8 1 d
H2c8 H 0.551015 -0.027075 0.21305 Uiso 0.029 8 1 d
H3c8 H 0.489227 0.010852 0.127489 Uiso 0.029 8 1 d
H1c9 H 0.467515 0.162147 0.406541 Uiso 0.0331 8 1 d
H2c9 H 0.427427 0.077911 0.32487 Uiso 0.0331 8 1 d
H3c9 H 0.494945 0.042245 0.398238 Uiso 0.0331 8 1 d
H1c10 H 0.176557 0.151945 -0.160586 Uiso 0.0244 8 1 d
H1c11 H 0.271493 0.047249 -0.227736 Uiso 0.0381 8 1 d
H2c11 H 0.290442 0.014168 -0.094452 Uiso 0.0381 8 1 d
H3c11 H 0.220574 -0.029551 -0.154876 Uiso 0.0381 8 1 d
H1c12 H 0.141174 0.161903 0.038493 Uiso 0.0373 8 1 d
H2c12 H 0.140157 0.039706 -0.000901 Uiso 0.0373 8 1 d
H3c12 H 0.203088 0.08429 0.077988 Uiso 0.0373 8 1 d
H1c13 H 0.629129 0.237373 0.120664 Uiso 0.0199 8 0.5 d
H2c13 H 0.633513 0.193661 -0.012495 Uiso 0.0199 8 0.5 d
H3c13 H 0.63271 0.318966 0.011886 Uiso 0.0199 8 0.5 d
H1c14 H 0.2897 0.320729 -0.367382 Uiso 0.0351 8 0.5 d
H2c14 H 0.308323 0.197521 -0.382912 Uiso 0.0351 8 0.5 d
H3c14 H 0.236144 0.23175 -0.322725 Uiso 0.0351 8 0.5 d
O2' O 0.2296(2) 0.25 0.2606(4) Uani 0.0313(13) 4 0.324(3) d
C16' C 0.2768(3) 0.25 0.1941(5) Uani 0.0179(13) 4 0.324(3) d
H1 H 0.2788(10) 0.25 0.140(4) Uiso 0.056(13) 4 0.676(3) d
H1' H 0.3643(3) 0.25 0.23356(10) Uiso 0.056(13) 4 0.324(3) d

loop_
_atom_site_aniso_label
_atom_site_aniso_type_symbol
_atom_site_aniso_U_11
_atom_site_aniso_U_22
_atom_site_aniso_U_33
_atom_site_aniso_U_12
_atom_site_aniso_U_13
_atom_site_aniso_U_23
W1 W 0.00992(3) 0.01073(3) 0.00681(3) 0 0.000546(17) 0
P1 P 0.01083(15) 0.01169(14) 0.00953(14) 0 -0.00039(12) 0
P2 P 0.01044(16) 0.01804(17) 0.00938(15) 0 -0.00048(12) 0
O1 O 0.0305(5) 0.0144(4) 0.0237(4) -0.0017(3) 0.0025(3) 0.0002(3)
O2 O 0.0314(11) 0.0260(9) 0.0101(7) 0 0.0078(7) 0
N1 N 0.0106(5) 0.0164(5) 0.0122(5) 0 0.0009(4) 0
N2 N 0.0120(6) 0.0370(8) 0.0069(5) 0 0.0002(4) 0
C1 C 0.0139(6) 0.0117(5) 0.0075(5) 0 0.0019(4) 0
C2 C 0.0133(6) 0.0091(5) 0.0107(5) 0 0.0013(4) 0
C3 C 0.0153(7) 0.0181(6) 0.0134(6) 0 0.0060(5) 0
C4 C 0.0187(7) 0.0229(7) 0.0129(6) 0 0.0072(5) 0
C5 C 0.0200(7) 0.0206(7) 0.0099(6) 0 0.0036(5) 0
C6 C 0.0121(6) 0.0140(6) 0.0094(5) 0 -0.0004(4) 0
C7 C 0.0167(5) 0.0198(5) 0.0167(4) 0.0014(4) -0.0032(4) 0.0058(4)
C8 C 0.0233(6) 0.0161(5) 0.0331(6) 0.0059(4) 0.0058(5) 0.0068(4)
C9 C 0.0344(7) 0.0312(6) 0.0172(5) 0.0023(5) 0.0013(5) 0.0108(5)
C10 C 0.0172(5) 0.0253(5) 0.0185(5) -0.0052(4) -0.0059(4) -0.0006(4)
C11 C 0.0411(8) 0.0246(6) 0.0294(6) -0.0015(6) -0.0126(6) -0.0083(5)
C12 C 0.0267(7) 0.0374(7) 0.0290(6) -0.0147(6) -0.0003(5) 0.0059(6)
C13 C 0.0118(6) 0.0189(6) 0.0192(7) 0 0.0003(5) 0
C14 C 0.0191(8) 0.0588(13) 0.0098(6) 0 -0.0047(6) 0
C15 C 0.0144(5) 0.0147(5) 0.0114(4) 0.0000(3) 0.0014(3) -0.0012(3)
C16 C 0.0191(10) 0.0142(8) 0.0110(9) 0 0.0025(8) 0
O2' O 0.025(2) 0.036(2) 0.034(2) 0 0.0176(18) 0
C16' C 0.012(2) 0.023(2) 0.018(2) 0 0.0009(16) 0

loop_
_atom_type_symbol
_atom_type_scat_dispersion_real
_atom_type_scat_dispersion_imag
_atom_type_scat_source
C 0.0033 0.0016 'International Tables Vol C tables 4.2.6.8 and 6.1.1.1'
H 0.0000 0.0000 'International Tables Vol C tables 4.2.6.8 and 6.1.1.1'
N 0.0061 0.0033 'International Tables Vol C tables 4.2.6.8 and 6.1.1.1'
O 0.0106 0.0060 'International Tables Vol C tables 4.2.6.8 and 6.1.1.1'
P 0.1023 0.0942 'International Tables Vol C tables 4.2.6.8 and 6.1.1.1'
W -0.8490 6.8722 'International Tables Vol C tables 4.2.6.8 and 6.1.1.1'

loop_
_geom_angle_atom_site_label_1
_geom_angle_atom_site_label_2
_geom_angle_atom_site_label_3
_geom_angle_site_symmetry_1
_geom_angle_site_symmetry_3
_geom_angle
P1 W1 P2 . . 150.470(16)
P1 W1 C1 . . 75.18(6)
P1 W1 C15 . . 90.41(3)
P1 W1 C15 . 7_555 90.41(3)
P1 W1 C16 . . 86.13(8)
P1 W1 C16' . . 123.70(16)
P1 W1 H1 . . 139.6(16)
P1 W1 H1' . . 68.44(19)
P2 W1 C1 . . 75.29(6)
P2 W1 C15 . . 91.29(3)
P2 W1 C15 . 7_555 91.29(3)
P2 W1 C16 . . 123.40(8)
P2 W1 C16' . . 85.83(16)
P2 W1 H1 . . 70.0(16)
P2 W1 H1' . . 141.09(19)
C1 W1 C15 . . 93.33(3)
C1 W1 C15 . 7_555 93.33(3)
C1 W1 C16 . . 161.31(8)
C1 W1 C16' . . 161.12(16)
C1 W1 H1 . . 145.3(16)
C1 W1 H1' . . 143.63(19)
C15 W1 C15 . 7_555 173.27(4)
C15 W1 C16 . . 86.69(3)
C15 W1 C16' . . 86.99(3)
C15 W1 H1 . . 87.52(7)
C15 W1 H1' . . 87.04(3)
C15 W1 C16 7_555 . 86.69(3)
C15 W1 C16' 7_555 . 86.99(3)
C15 W1 H1 7_555 . 87.52(7)
C15 W1 H1' 7_555 . 87.04(3)
C16 W1 C16' . . 37.56(17)
C16 W1 H1 . . 53.4(16)
C16 W1 H1' . . 17.7(2)
C16' W1 H1 . . 15.9(16)
C16' W1 H1' . . 55.3(2)
H1 W1 H1' . . 71.1(16)
W1 P1 N1 . . 105.45(6)
W1 P1 C7 . . 120.00(4)
W1 P1 C7 . 7_555 120.00(4)
N1 P1 C7 . . 103.54(6)
N1 P1 C7 . 7_555 103.54(6)
C7 P1 C7 . 7_555 102.08(7)
W1 P2 N2 . . 106.18(7)
W1 P2 C10 . . 119.29(4)
W1 P2 C10 . 7_555 119.29(4)
N2 P2 C10 . . 103.15(5)
N2 P2 C10 . 7_555 103.15(5)
C10 P2 C10 . 7_555 103.56(8)
P1 N1 C2 . . 118.71(11)
P1 N1 C13 . . 120.97(11)
C2 N1 C13 . . 120.32(12)
P2 N2 C6 . . 118.20(10)
P2 N2 C14 . . 121.82(13)
C6 N2 C14 . . 119.98(13)
W1 C1 C2 . . 122.40(9)
W1 C1 C6 . . 122.26(12)
C2 C1 C6 . . 115.33(12)
N1 C2 C1 . . 118.25(12)
N1 C2 C3 . . 119.07(14)
C1 C2 C3 . . 122.69(13)
C2 C3 C4 . . 119.37(15)
C2 C3 H1c3 . . 120.31
C4 C3 H1c3 . . 120.32
C3 C4 C5 . . 120.87(15)
C3 C4 H1c4 . . 119.56
C5 C4 H1c4 . . 119.56
C4 C5 C6 . . 118.78(14)
C4 C5 H1c5 . . 120.61
C6 C5 H1c5 . . 120.61
N2 C6 C1 . . 118.07(13)
N2 C6 C5 . . 118.98(13)
C1 C6 C5 . . 122.95(15)
P1 C7 C8 . . 111.78(9)
P1 C7 C9 . . 113.23(9)
P1 C7 H1c7 . . 105.28
C8 C7 C9 . . 109.80(10)
C8 C7 H1c7 . . 109.04
C9 C7 H1c7 . . 107.45
C7 C8 H1c8 . . 109.47
C7 C8 H2c8 . . 109.47
C7 C8 H3c8 . . 109.47
H1c8 C8 H2c8 . . 109.47
H1c8 C8 H3c8 . . 109.47
H2c8 C8 H3c8 . . 109.47
C7 C9 H1c9 . . 109.47
C7 C9 H2c9 . . 109.47
C7 C9 H3c9 . . 109.47
H1c9 C9 H2c9 . . 109.47
H1c9 C9 H3c9 . . 109.47
H2c9 C9 H3c9 . . 109.47
P2 C10 C11 . . 111.06(10)
P2 C10 C12 . . 113.35(9)
P2 C10 H1c10 . . 105.97
C11 C10 C12 . . 110.49(11)
C11 C10 H1c10 . . 109.1
C12 C10 H1c10 . . 106.59
C10 C11 H1c11 . . 109.47
C10 C11 H2c11 . . 109.47
C10 C11 H3c11 . . 109.47
H1c11 C11 H2c11 . . 109.47
H1c11 C11 H3c11 . . 109.47
H2c11 C11 H3c11 . . 109.47
C10 C12 H1c12 . . 109.47
C10 C12 H2c12 . . 109.47
C10 C12 H3c12 . . 109.47
H1c12 C12 H2c12 . . 109.47
H1c12 C12 H3c12 . . 109.47
H2c12 C12 H3c12 . . 109.47
N1 C13 H1c13 . . 109.47
N1 C13 H1c13 . 7_555 109.47
N1 C13 H2c13 . . 109.47
N1 C13 H2c13 . 7_555 109.47
N1 C13 H3c13 . . 109.47
N1 C13 H3c13 . 7_555 109.47
H1c13 C13 H1c13 . 7_555 18.66
H1c13 C13 H2c13 . . 109.47
H1c13 C13 H2c13 . 7_555 124.6
H1c13 C13 H3c13 . . 109.47
H1c13 C13 H3c13 . 7_555 92.65
H1c13 C13 H2c13 7_555 . 124.6
H1c13 C13 H2c13 7_555 7_555 109.47
H1c13 C13 H3c13 7_555 . 92.65
H1c13 C13 H3c13 7_555 7_555 109.47
H2c13 C13 H2c13 . 7_555 92.65
H2c13 C13 H3c13 . . 109.47
H2c13 C13 H3c13 . 7_555 18.66
H2c13 C13 H3c13 7_555 . 18.66
H2c13 C13 H3c13 7_555 7_555 109.47
H3c13 C13 H3c13 . 7_555 124.6
N2 C14 H1c14 . . 109.47
N2 C14 H1c14 . 7_555 109.47
N2 C14 H2c14 . . 109.47
N2 C14 H2c14 . 7_555 109.47
N2 C14 H3c14 . . 109.47
N2 C14 H3c14 . 7_555 109.47
H1c14 C14 H1c14 . 7_555 130.47
H1c14 C14 H2c14 . . 109.47
H1c14 C14 H2c14 . 7_555 27.1
H1c14 C14 H3c14 . . 109.47
H1c14 C14 H3c14 . 7_555 84.71
H1c14 C14 H2c14 7_555 . 27.1
H1c14 C14 H2c14 7_555 7_555 109.47
H1c14 C14 H3c14 7_555 . 84.71
H1c14 C14 H3c14 7_555 7_555 109.47
H2c14 C14 H2c14 . 7_555 84.71
H2c14 C14 H3c14 . . 109.47
H2c14 C14 H3c14 . 7_555 130.47
H2c14 C14 H3c14 7_555 . 130.47
H2c14 C14 H3c14 7_555 7_555 109.47
H3c14 C14 H3c14 . 7_555 27.1
W1 C15 O1 . . 173.35(9)
W1 C16 O2 . . 177.8(2)
W1 C16 C16' . . 68.4(3)
W1 C16 H1' . . 46.4(3)
O2 C16 C16' . . 109.4(3)
O2 C16 H1' . . 135.9(4)
C16' C16 H1' . . 114.8(4)
C13 H1c13 H1c13 . 7_555 80.67
C13 H2c13 H3c13 . 7_555 80.67
C13 H3c13 H2c13 . 7_555 80.67
C14 H1c14 H2c14 . 7_555 76.45
C14 H2c14 H1c14 . 7_555 76.45
C14 H3c14 H3c14 . 7_555 76.45
W1 C16' C16 . . 74.0(3)
W1 C16' O2' . . 177.9(5)
W1 C16' H1 . . 48.7(19)
C16 C16' O2' . . 103.9(5)
C16 C16' H1 . . 123(2)
O2' C16' H1 . . 133(2)
W1 H1 C16' . . 115(3)
W1 H1' C16 . . 115.9(5)

loop_
_geom_bond_atom_site_label_1
_geom_bond_atom_site_label_2
_geom_bond_site_symmetry_2
_geom_bond_distance
W1 P1 . 2.497(3)
W1 P2 . 2.479(2)
W1 C1 . 2.266(3)
W1 C15 . 2.040(3)
W1 C15 7_555 2.040(3)
W1 C16 . 2.038(3)
W1 C16' . 1.971(6)
W1 H1 . 1.64(2)
W1 H1' . 1.640(2)
P1 N1 . 1.692(2)
P1 C7 . 1.872(2)
P1 C7 7_555 1.872(2)
P2 N2 . 1.693(2)
P2 C10 . 1.874(2)
P2 C10 7_555 1.874(2)
O1 C15 . 1.156(2)
O2 C16 . 1.160(3)
N1 C2 . 1.418(2)
N1 C13 . 1.474(3)
N2 C6 . 1.423(3)
N2 C14 . 1.466(3)
C1 C2 . 1.417(3)
C1 C6 . 1.425(2)
C2 C3 . 1.409(2)
C3 C4 . 1.394(3)
C3 H1c3 . 0.96
C4 C5 . 1.394(3)
C4 H1c4 . 0.96
C5 C6 . 1.412(3)
C5 H1c5 . 0.96
C7 C8 . 1.544(2)
C7 C9 . 1.539(2)
C7 H1c7 . 0.96
C8 H1c8 . 0.96
C8 H2c8 . 0.96
C8 H3c8 . 0.96
C9 H1c9 . 0.96
C9 H2c9 . 0.96
C9 H3c9 . 0.96
C10 C11 . 1.538(2)
C10 C12 . 1.539(2)
C10 H1c10 . 0.96
C11 H1c11 . 0.96
C11 H2c11 . 0.96
C11 H3c11 . 0.96
C12 H1c12 . 0.96
C12 H2c12 . 0.96
C12 H3c12 . 0.96
C13 H1c13 . 0.96
C13 H1c13 7_555 0.96
C13 H2c13 . 0.96
C13 H2c13 7_555 0.96
C13 H3c13 . 0.96
C13 H3c13 7_555 0.96
C14 H1c14 . 0.96
C14 H1c14 7_555 0.96
C14 H2c14 . 0.96
C14 H2c14 7_555 0.96
C14 H3c14 . 0.96
C14 H3c14 7_555 0.96
C16 C16' . 1.292(6)
C16 H1' . 0.688(5)
H1c13 H1c13 7_555 0.3112
H2c13 H3c13 7_555 0.3113
H1c14 H2c14 7_555 0.4498
H3c14 H3c14 7_555 0.4498
O2' C16' . 1.151(7)
C16' H1 . 0.60(5)

loop_
_restr_distance_atom_site_label_1
_restr_distance_atom_site_label_2
_restr_distance_target
_restr_distance_target_weight_param
W1 H1 1.64 0.001
W1 H1' 1.64 0.001
